data_7107294
loop_
_publ_author_name
'Wendy L. Queen'
'J. Palmer West'
'Shiou-Jyh Hwu'
'Thanh Thao Tran'
'P. Shiv Halasyamani'
'Don VanDerveer'

_publ_section_title
;
 Symmetry preservation in a new noncentrosymmetric lattice comprised of
 acentric POM clusters residing in bowls of Cs+ -based half SOD B-cage
;
_journal_name_full Chem.Commun.
_journal_page_first 1665
_journal_paper_doi 10.1039/c1cc16264k
_journal_volume 48
_journal_year 2012
_chemical_formula_sum 'As8 Cl Cs5 O44 V14'
_chemical_formula_weight 2716.52
_chemical_name_systematic
;
?
;
_space_group_IT_number 15
_symmetry_cell_setting monoclinic
_symmetry_space_group_name_Hall '-C 2yc'
_symmetry_space_group_name_H-M 'C 1 2/c 1'
_atom_sites_solution_hydrogens none
_atom_sites_solution_primary direct
_atom_sites_solution_secondary difmap
_audit_creation_method SHELXL-97
_cell_angle_alpha 90.00
_cell_angle_beta 98.85(3)
_cell_angle_gamma 90.00
_cell_formula_units_Z 4
_cell_length_a 13.488(3)
_cell_length_b 19.277(4)
_cell_length_c 22.595(5)
_cell_measurement_reflns_used 5129
_cell_measurement_temperature 293(2)
_cell_measurement_theta_max 25.05
_cell_measurement_theta_min 1.82
_cell_volume 5805(2)
_computing_cell_refinement 'CrystalClear (Rigaku/MSC, 1999)'
_computing_data_collection 'CrystalClear (Rigaku/MSC, 1999)'
_computing_data_reduction 'CrystalClear (Rigaku/MSC, 1999)'
_computing_molecular_graphics 'SHELXL-97 (Sheldrick, 1997)'
_computing_publication_material 'SHELXL-97 (Sheldrick, 1997)'
_computing_structure_refinement 'SHELXL-97 (Sheldrick, 1997)'
_computing_structure_solution 'SHELXS-97 (Sheldrick, 1990)'
_diffrn_ambient_temperature 293(2)
_diffrn_detector_area_resol_mean 14.9365
_diffrn_measured_fraction_theta_full 0.999
_diffrn_measured_fraction_theta_max 0.999
_diffrn_measurement_details
;
scan:
Number of images: 260
Slice: -40.0000 - 90.0000
Image width: 0.5000
Exp time: 30.0000
Rotation axis: Omega
Omega: 0.0000
Chi: 45.0000
Phi: 0.0000
XTD: 27.0154
2theta: -0.1567
scan:
Number of images: 220
Slice: -30.0000 - 80.0000
Image width: 0.5000
Exp time: 30.0000
Rotation axis: Omega
Omega: 0.0000
Chi: 45.0000
Phi: 90.0000
XTD: 27.0154
2theta: -0.1567
;
_diffrn_measurement_device_type 'Rigaku AFC8S'
_diffrn_measurement_method '\w scans'
_diffrn_radiation_monochromator graphite
_diffrn_radiation_source 'fine-focus sealed tube'
_diffrn_radiation_type MoK\a
_diffrn_radiation_wavelength 0.71073
_diffrn_reflns_av_R_equivalents 0.0656
_diffrn_reflns_av_sigmaI/netI 0.0432
_diffrn_reflns_limit_h_max 15
_diffrn_reflns_limit_h_min -16
_diffrn_reflns_limit_k_max 22
_diffrn_reflns_limit_k_min -22
_diffrn_reflns_limit_l_max 26
_diffrn_reflns_limit_l_min -26
_diffrn_reflns_number 24199
_diffrn_reflns_theta_full 25.05
_diffrn_reflns_theta_max 25.05
_diffrn_reflns_theta_min 1.82
_diffrn_standards_decay_% 0
_diffrn_standards_interval_count 0
_diffrn_standards_interval_time 0
_diffrn_standards_number 0
_exptl_absorpt_coefficient_mu 9.893
_exptl_absorpt_correction_T_max 0.6930
_exptl_absorpt_correction_T_min 0.2423
_exptl_absorpt_correction_type multi-scan
_exptl_absorpt_process_details 'REQAB, CrystalClear'
_exptl_crystal_colour brown
_exptl_crystal_density_diffrn 3.108
_exptl_crystal_density_method 'not measured'
_exptl_crystal_description plate
_exptl_crystal_F_000 4920
_exptl_crystal_size_max 0.20
_exptl_crystal_size_mid 0.16
_exptl_crystal_size_min 0.04
_refine_diff_density_max 2.507
_refine_diff_density_min -1.012
_refine_diff_density_rms 0.264
_refine_ls_extinction_coef 0
_refine_ls_extinction_method none
_refine_ls_goodness_of_fit_ref 1.019
_refine_ls_hydrogen_treatment none
_refine_ls_matrix_type full
_refine_ls_number_parameters 359
_refine_ls_number_reflns 5129
_refine_ls_number_restraints 0
_refine_ls_restrained_S_all 1.019
_refine_ls_R_factor_all 0.0897
_refine_ls_R_factor_gt 0.0705
_refine_ls_shift/su_max 0.000
_refine_ls_shift/su_mean 0.000
_refine_ls_structure_factor_coef Fsqd
_refine_ls_weighting_details 'calc w=1/[\s^2^(Fo^2^)+(0.1368P)^2^+85.1107P] where P=(Fo^2^+2Fc^2^)/3'
_refine_ls_weighting_scheme calc
_refine_ls_wR_factor_gt 0.1962
_refine_ls_wR_factor_ref 0.2217
_reflns_number_gt 3817
_reflns_number_total 5129
_reflns_threshold_expression >2sigma(I)
_cod_data_source_file c1cc16264k.txt
_cod_data_source_block Cs5V14As8O42Cl*nH2O
_cod_depositor_comments
;
The following automatic conversions were performed:

'_exptl_absorpt_correction_type' value 'multi scan' changed to
'multi-scan' according to the built-in table from CIF Core dictionary
named 'cif_core.dic' version 2.4.1 from 2010-06-29.

Automatic conversion script
Id: cif_fix_values 1715 2011-07-08 13:25:40Z adriana 
;
_cod_original_sg_symbol_H-M C2/c
_cod_database_code 7107294

loop_
_symmetry_equiv_pos_as_xyz
'x, y, z'
'-x, y, -z+1/2'
'x+1/2, y+1/2, z'
'-x+1/2, y+1/2, -z+1/2'
'-x, -y, -z'
'x, -y, z-1/2'
'-x+1/2, -y+1/2, -z'
'x+1/2, -y+1/2, z-1/2'

loop_
_atom_site_label
_atom_site_type_symbol
_atom_site_fract_x
_atom_site_fract_y
_atom_site_fract_z
_atom_site_U_iso_or_equiv
_atom_site_adp_type
_atom_site_occupancy
_atom_site_symmetry_multiplicity
_atom_site_calc_flag
_atom_site_refinement_flags
Cs1 Cs 0.5000 0.0445(5) 0.2500 0.0575(15) Uani 0.75 2 d SP
Cs2 Cs 0.511(3) 0.0317(17) 0.2646(18) 0.065(5) Uani 0.13 1 d P
Cs3 Cs 0.1149(5) 0.2440(3) 0.5432(3) 0.0657(14) Uani 0.55 1 d P
Cs4 Cs 0.1089(9) 0.2413(6) 0.5455(5) 0.113(4) Uani 0.45 1 d P
Cs5 Cs 0.2986(8) -0.0064(6) 0.5526(5) 0.143(5) Uani 0.33 1 d P
Cs6 Cs 0.3440(7) 0.0323(4) 0.5746(3) 0.131(4) Uani 0.33 1 d P
Cs7 Cs 0.3035(8) -0.0480(13) 0.5343(6) 0.340(15) Uani 0.33 1 d P
Cl Cl 0.0000 0.1216(5) 0.2500 0.126(3) Uani 1 2 d S
As1 As 0.21924(9) -0.04046(7) 0.34736(6) 0.0435(3) Uani 1 1 d .
As2 As 0.00958(10) -0.04138(7) 0.40153(6) 0.0476(4) Uani 1 1 d .
As3 As 0.13298(12) 0.28370(8) 0.13270(7) 0.0581(4) Uani 1 1 d .
As4 As 0.25602(11) 0.28402(7) 0.26821(7) 0.0533(4) Uani 1 1 d .
V1 V 0.18283(15) -0.00559(11) 0.20278(9) 0.0399(5) Uani 1 1 d .
V2 V 0.27896(15) 0.12184(11) 0.31820(9) 0.0422(5) Uani 1 1 d .
V3 V -0.07188(17) 0.12120(12) 0.41006(9) 0.0458(5) Uani 1 1 d .
V4 V 0.10727(17) 0.24883(12) 0.36724(10) 0.0481(6) Uani 1 1 d .
V5 V 0.15004(16) 0.11160(12) 0.41419(9) 0.0451(5) Uani 1 1 d .
V6 V 0.0000 0.31183(16) 0.2500 0.0521(8) Uani 1 2 d S
V7 V 0.25418(16) 0.13140(12) 0.18413(9) 0.0444(5) Uani 1 1 d .
V8 V 0.0000 -0.06988(14) 0.2500 0.0390(6) Uani 1 2 d S
O1 O 0.1388(7) -0.0404(4) 0.2779(4) 0.0432(19) Uani 1 1 d .
O2 O 0.1327(7) -0.0687(4) 0.3942(4) 0.049(2) Uani 1 1 d .
O3 O 0.2153(6) 0.0494(4) 0.3622(4) 0.0436(19) Uani 1 1 d .
O4 O -0.0435(7) -0.0402(4) 0.3243(4) 0.0440(19) Uani 1 1 d .
O5 O 0.0333(7) 0.0481(5) 0.4113(4) 0.048(2) Uani 1 1 d .
O6 O 0.1332(7) 0.2815(5) 0.2880(4) 0.050(2) Uani 1 1 d .
O7 O 0.2103(6) 0.1798(4) 0.3683(4) 0.0425(18) Uani 1 1 d .
O8 O 0.2674(6) 0.1933(5) 0.2549(4) 0.047(2) Uani 1 1 d .
O9 O 0.2267(7) 0.3108(5) 0.1921(5) 0.060(3) Uani 1 1 d .
O10 O 0.1662(6) 0.0643(4) 0.1412(4) 0.0444(19) Uani 1 1 d .
O11 O 0.2645(6) 0.0648(4) 0.2481(4) 0.0388(17) Uani 1 1 d .
O12 O 0.0441(7) 0.1795(5) 0.4103(4) 0.049(2) Uani 1 1 d .
O13 O 0.2583(8) -0.0604(5) 0.1831(5) 0.061(3) Uani 1 1 d .
O14 O 0.1584(6) 0.1940(5) 0.1355(4) 0.050(2) Uani 1 1 d .
O15 O 0.0261(7) 0.2827(5) 0.1698(4) 0.054(2) Uani 1 1 d .
O16 O 0.3954(7) 0.1213(5) 0.3478(5) 0.056(2) Uani 1 1 d .
O17 O 0.3572(7) 0.1307(6) 0.1571(5) 0.063(3) Uani 1 1 d .
O18 O -0.1006(9) 0.1199(7) 0.4753(4) 0.075(3) Uani 1 1 d .
O19 O 0.1528(8) 0.3058(6) 0.4170(5) 0.067(3) Uani 1 1 d .
O20 O 0.0000 -0.1534(6) 0.2500 0.056(3) Uani 1 2 d S
O21 O 0.2096(8) 0.1120(6) 0.4820(4) 0.063(3) Uani 1 1 d .
O22 O 0.0000 0.3927(9) 0.2500 0.104(7) Uani 1 2 d S
O23 O 0.0269(11) -0.2407(7) 0.3602(7) 0.091(4) Uiso 1 1 d .

loop_
_atom_site_aniso_label
_atom_site_aniso_U_11
_atom_site_aniso_U_22
_atom_site_aniso_U_33
_atom_site_aniso_U_23
_atom_site_aniso_U_13
_atom_site_aniso_U_12
Cs1 0.051(3) 0.042(4) 0.083(5) 0.000 0.020(3) 0.000
Cs2 0.065(10) 0.030(8) 0.098(16) 0.007(7) 0.007(9) -0.001(6)
Cs3 0.052(2) 0.092(3) 0.050(3) -0.0242(18) -0.0004(19) 0.0011(17)
Cs4 0.079(5) 0.196(9) 0.068(5) -0.038(4) 0.025(4) -0.011(4)
Cs5 0.117(7) 0.209(10) 0.123(7) 0.121(7) 0.079(6) 0.080(7)
Cs6 0.184(9) 0.130(5) 0.098(4) 0.051(4) 0.080(5) 0.103(5)
Cs7 0.098(6) 0.73(4) 0.174(10) 0.233(17) -0.040(6) -0.143(12)
Cl 0.142(9) 0.102(6) 0.137(8) 0.000 0.035(7) 0.000
As1 0.0420(7) 0.0459(7) 0.0414(7) 0.0026(5) 0.0028(5) 0.0092(5)
As2 0.0491(8) 0.0562(8) 0.0380(7) 0.0134(5) 0.0082(5) 0.0056(6)
As3 0.0567(9) 0.0545(8) 0.0609(9) 0.0205(7) 0.0022(7) -0.0147(6)
As4 0.0480(8) 0.0438(7) 0.0649(9) -0.0014(6) -0.0013(6) -0.0130(6)
V1 0.0390(10) 0.0416(11) 0.0394(10) -0.0058(8) 0.0077(8) 0.0022(8)
V2 0.0383(11) 0.0456(11) 0.0422(11) -0.0040(8) 0.0041(8) -0.0012(8)
V3 0.0475(12) 0.0592(13) 0.0308(10) -0.0062(9) 0.0057(8) 0.0117(10)
V4 0.0459(12) 0.0477(12) 0.0478(12) -0.0145(9) -0.0024(9) 0.0030(9)
V5 0.0424(11) 0.0585(13) 0.0323(10) -0.0103(9) -0.0007(8) 0.0067(9)
V6 0.0505(18) 0.0339(15) 0.068(2) 0.000 -0.0028(15) 0.000
V7 0.0399(11) 0.0542(12) 0.0403(11) 0.0006(9) 0.0101(9) -0.0083(9)
V8 0.0432(15) 0.0329(14) 0.0408(14) 0.000 0.0055(12) 0.000
O1 0.052(5) 0.041(4) 0.033(4) -0.003(3) -0.004(3) 0.003(3)
O2 0.052(5) 0.046(5) 0.047(5) 0.017(4) 0.008(4) 0.012(4)
O3 0.041(4) 0.051(5) 0.039(4) -0.003(4) 0.004(3) -0.002(4)
O4 0.052(5) 0.040(4) 0.040(4) 0.007(3) 0.008(4) 0.000(4)
O5 0.052(5) 0.056(5) 0.034(4) -0.004(4) 0.007(4) 0.009(4)
O6 0.045(5) 0.051(5) 0.053(5) -0.003(4) -0.002(4) -0.001(4)
O7 0.044(4) 0.043(4) 0.038(4) -0.007(3) 0.000(3) 0.002(3)
O8 0.043(5) 0.048(5) 0.052(5) 0.006(4) 0.009(4) -0.005(4)
O9 0.054(6) 0.051(5) 0.070(6) 0.021(5) -0.001(5) -0.017(4)
O10 0.045(5) 0.052(5) 0.038(4) -0.003(4) 0.011(4) -0.006(4)
O11 0.037(4) 0.040(4) 0.040(4) -0.002(3) 0.008(3) -0.001(3)
O12 0.050(5) 0.056(5) 0.038(4) -0.013(4) -0.004(4) 0.015(4)
O13 0.059(6) 0.063(6) 0.063(6) -0.018(5) 0.016(5) 0.018(5)
O14 0.042(5) 0.056(5) 0.050(5) 0.010(4) 0.002(4) -0.016(4)
O15 0.051(5) 0.053(5) 0.055(5) 0.010(4) 0.002(4) -0.009(4)
O16 0.036(5) 0.068(6) 0.064(6) -0.012(5) 0.007(4) -0.006(4)
O17 0.042(5) 0.085(7) 0.063(6) 0.007(5) 0.015(4) -0.014(5)
O18 0.075(7) 0.118(10) 0.031(5) -0.010(5) 0.010(5) 0.020(7)
O19 0.058(6) 0.067(6) 0.070(7) -0.026(5) -0.006(5) -0.011(5)
O20 0.069(9) 0.039(7) 0.058(8) 0.000 0.002(7) 0.000
O21 0.061(6) 0.086(7) 0.037(5) -0.020(5) -0.010(4) 0.016(5)
O22 0.085(13) 0.052(10) 0.16(2) 0.000 -0.023(13) 0.000

loop_
_atom_type_symbol
_atom_type_description
_atom_type_scat_dispersion_real
_atom_type_scat_dispersion_imag
_atom_type_scat_source
O O 0.0106 0.0060 'International Tables Vol C Tables 4.2.6.8 and 6.1.1.4'
Cl Cl 0.1484 0.1585 'International Tables Vol C Tables 4.2.6.8 and 6.1.1.4'
V V 0.3005 0.5294 'International Tables Vol C Tables 4.2.6.8 and 6.1.1.4'
As As 0.0499 2.0058 'International Tables Vol C Tables 4.2.6.8 and 6.1.1.4'
Cs Cs -0.3680 2.1192 'International Tables Vol C Tables 4.2.6.8 and 6.1.1.4'

loop_
_geom_angle_atom_site_label_1
_geom_angle_atom_site_label_2
_geom_angle_atom_site_label_3
_geom_angle
_geom_angle_site_symmetry_1
_geom_angle_site_symmetry_3
Cs2 Cs1 O22 54(7) 2_655 3_545
Cs2 Cs1 O17 162(5) 2_655 2_655
O22 Cs1 O17 122.4(3) 3_545 2_655
Cs2 Cs1 O17 71(7) 2_655 .
O22 Cs1 O17 122.4(3) 3_545 .
O17 Cs1 O17 115.3(5) 2_655 .
Cs2 Cs1 O16 83(7) 2_655 2_655
O22 Cs1 O16 117.9(3) 3_545 2_655
O17 Cs1 O16 85.7(3) 2_655 2_655
O17 Cs1 O16 64.8(3) . 2_655
Cs2 Cs1 O16 133(5) 2_655 .
O22 Cs1 O16 117.9(3) 3_545 .
O17 Cs1 O16 64.8(3) 2_655 .
O17 Cs1 O16 85.7(3) . .
O16 Cs1 O16 124.3(5) 2_655 .
Cs2 Cs1 O11 108(5) 2_655 2_655
O22 Cs1 O11 97.0(2) 3_545 2_655
O17 Cs1 O11 54.0(2) 2_655 2_655
O17 Cs1 O11 117.1(3) . 2_655
O16 Cs1 O11 53.4(2) 2_655 2_655
O16 Cs1 O11 118.8(3) . 2_655
Cs2 Cs1 O11 80(5) 2_655 .
O22 Cs1 O11 97.0(2) 3_545 .
O17 Cs1 O11 117.1(3) 2_655 .
O17 Cs1 O11 54.0(2) . .
O16 Cs1 O11 118.8(3) 2_655 .
O16 Cs1 O11 53.4(2) . .
O11 Cs1 O11 165.9(5) 2_655 .
Cs2 Cs1 V7 138(5) 2_655 2_655
O22 Cs1 V7 116.09(15) 3_545 2_655
O17 Cs1 V7 24.16(19) 2_655 2_655
O17 Cs1 V7 116.2(3) . 2_655
O16 Cs1 V7 67.2(2) 2_655 2_655
O16 Cs1 V7 88.6(2) . 2_655
O11 Cs1 V7 30.27(15) 2_655 2_655
O11 Cs1 V7 139.1(3) . 2_655
Cs2 Cs1 V7 77(6) 2_655 .
O22 Cs1 V7 116.09(15) 3_545 .
O17 Cs1 V7 116.2(3) 2_655 .
O17 Cs1 V7 24.16(19) . .
O16 Cs1 V7 88.6(2) 2_655 .
O16 Cs1 V7 67.2(2) . .
O11 Cs1 V7 139.1(3) 2_655 .
O11 Cs1 V7 30.27(15) . .
V7 Cs1 V7 127.8(3) 2_655 .
Cs2 Cs1 V2 97(6) 2_655 2_655
O22 Cs1 V2 112.71(15) 3_545 2_655
O17 Cs1 V2 68.0(2) 2_655 2_655
O17 Cs1 V2 87.7(2) . 2_655
O16 Cs1 V2 23.98(16) 2_655 2_655
O16 Cs1 V2 123.6(3) . 2_655
O11 Cs1 V2 29.60(15) 2_655 2_655
O11 Cs1 V2 140.8(3) . 2_655
V7 Cs1 V2 46.10(7) 2_655 2_655
V7 Cs1 V2 110.72(19) . 2_655
Cs2 Cs1 V2 110(5) 2_655 .
O22 Cs1 V2 112.71(15) 3_545 .
O17 Cs1 V2 87.7(2) 2_655 .
O17 Cs1 V2 68.0(2) . .
O16 Cs1 V2 123.6(3) 2_655 .
O16 Cs1 V2 23.98(16) . .
O11 Cs1 V2 140.8(3) 2_655 .
O11 Cs1 V2 29.60(15) . .
V7 Cs1 V2 110.72(19) 2_655 .
V7 Cs1 V2 46.10(7) . .
V2 Cs1 V2 134.6(3) 2_655 .
Cs2 Cs2 O22 82.7(8) 2_655 3_545
Cs2 Cs2 O17 135(3) 2_655 2_655
O22 Cs2 O17 136.2(10) 3_545 2_655
Cs2 Cs2 O16 113(5) 2_655 .
O22 Cs2 O16 126.6(12) 3_545 .
O17 Cs2 O16 66.4(10) 2_655 .
Cs2 Cs2 O11 101(7) 2_655 2_655
O22 Cs2 O11 103.1(12) 3_545 2_655
O17 Cs2 O11 55.5(7) 2_655 2_655
O16 Cs2 O11 121.1(14) . 2_655
Cs2 Cs2 O11 67(6) 2_655 .
O22 Cs2 O11 98.1(11) 3_545 .
O17 Cs2 O11 115.6(13) 2_655 .
O16 Cs2 O11 52.1(6) . .
O11 Cs2 O11 154.5(8) 2_655 .
Cs2 Cs2 O16 56(5) 2_655 2_655
O22 Cs2 O16 115.1(15) 3_545 2_655
O17 Cs2 O16 82.3(8) 2_655 2_655
O16 Cs2 O16 115.8(9) . 2_655
O11 Cs2 O16 50.9(6) 2_655 2_655
O11 Cs2 O16 106.9(6) . 2_655
Cs2 Cs2 O17 37(3) 2_655 .
O22 Cs2 O17 116.1(14) 3_545 .
O17 Cs2 O17 107.2(9) 2_655 .
O16 Cs2 O17 79.6(7) . .
O11 Cs2 O17 107.5(8) 2_655 .
O11 Cs2 O17 49.3(4) . .
O16 Cs2 O17 57.6(4) 2_655 .
Cs2 Cs2 O13 123(6) 2_655 2_655
O22 Cs2 O13 65.3(6) 3_545 2_655
O17 Cs2 O13 73.6(8) 2_655 2_655
O16 Cs2 O13 123.8(12) . 2_655
O11 Cs2 O13 48.7(5) 2_655 2_655
O11 Cs2 O13 156.7(9) . 2_655
O16 Cs2 O13 95.3(9) 2_655 2_655
O17 Cs2 O13 151.7(13) . 2_655
Cs2 Cs2 V7 122(6) 2_655 2_655
O22 Cs2 V7 125.3(10) 3_545 2_655
O17 Cs2 V7 24.5(4) 2_655 2_655
O16 Cs2 V7 90.4(11) . 2_655
O11 Cs2 V7 31.0(4) 2_655 2_655
O11 Cs2 V7 135.8(12) . 2_655
O16 Cs2 V7 65.4(6) 2_655 2_655
O17 Cs2 V7 108.5(7) . 2_655
O13 Cs2 V7 60.4(6) 2_655 2_655
Cs2 Cs2 V2 93(6) 2_655 .
O22 Cs2 V2 116.4(11) 3_545 .
O17 Cs2 V2 88.0(11) 2_655 .
O16 Cs2 V2 23.0(3) . .
O11 Cs2 V2 139.5(13) 2_655 .
O11 Cs2 V2 29.1(4) . .
O16 Cs2 V2 113.7(6) 2_655 .
O17 Cs2 V2 63.8(5) . .
O13 Cs2 V2 143.3(11) 2_655 .
V7 Cs2 V2 110.8(11) 2_655 .
Cs2 Cs2 V2 78(6) 2_655 2_655
O22 Cs2 V2 113.7(13) 3_545 2_655
O17 Cs2 V2 66.6(7) 2_655 2_655
O16 Cs2 V2 119.4(10) . 2_655
O11 Cs2 V2 27.7(3) 2_655 2_655
O11 Cs2 V2 128.6(6) . 2_655
O16 Cs2 V2 23.4(3) 2_655 2_655
O17 Cs2 V2 80.0(5) . 2_655
O13 Cs2 V2 74.5(7) 2_655 2_655
V7 Cs2 V2 45.4(4) 2_655 2_655
V2 Cs2 V2 127.1(7) . 2_655
O23 Cs3 O7 92.6(4) 5_556 7_556
O23 Cs3 O19 146.1(4) 5_556 .
O7 Cs3 O19 100.5(3) 7_556 .
O23 Cs3 O21 127.3(4) 5_556 .
O7 Cs3 O21 108.9(3) 7_556 .
O19 Cs3 O21 77.6(3) . .
O23 Cs3 O12 120.9(4) 5_556 .
O7 Cs3 O12 146.5(4) 7_556 .
O19 Cs3 O12 52.0(3) . .
O21 Cs3 O12 52.2(2) . .
O23 Cs3 O19 117.8(4) 5_556 7_556
O7 Cs3 O19 51.7(2) 7_556 7_556
O19 Cs3 O19 94.4(3) . 7_556
O21 Cs3 O19 57.6(3) . 7_556
O12 Cs3 O19 105.9(3) . 7_556
O23 Cs3 O16 56.1(3) 5_556 7_556
O7 Cs3 O16 49.0(2) 7_556 7_556
O19 Cs3 O16 111.7(3) . 7_556
O21 Cs3 O16 156.3(3) . 7_556
O12 Cs3 O16 150.6(3) . 7_556
O19 Cs3 O16 99.2(3) 7_556 7_556
O23 Cs3 O21 126.3(3) 5_556 7_556
O7 Cs3 O21 48.2(2) 7_556 7_556
O19 Cs3 O21 53.0(2) . 7_556
O21 Cs3 O21 102.5(3) . 7_556
O12 Cs3 O21 104.2(3) . 7_556
O19 Cs3 O21 70.0(3) 7_556 7_556
O16 Cs3 O21 70.2(2) 7_556 7_556
O23 Cs3 V5 131.2(3) 5_556 .
O7 Cs3 V5 126.5(2) 7_556 .
O19 Cs3 V5 62.0(2) . .
O21 Cs3 V5 23.39(16) . .
O12 Cs3 V5 29.01(16) . .
O19 Cs3 V5 78.2(2) 7_556 .
O16 Cs3 V5 172.6(3) 7_556 .
O21 Cs3 V5 102.5(2) 7_556 .
O23 Cs3 V4 141.2(3) 5_556 .
O7 Cs3 V4 121.2(3) 7_556 .
O19 Cs3 V4 23.23(17) . .
O21 Cs3 V4 62.8(2) . .
O12 Cs3 V4 28.90(19) . .
O19 Cs3 V4 99.1(3) 7_556 .
O16 Cs3 V4 132.3(2) 7_556 .
O21 Cs3 V4 75.5(2) 7_556 .
V5 Cs3 V4 42.57(8) . .
O23 Cs3 V4 106.0(3) 5_556 7_556
O7 Cs3 V4 28.52(16) 7_556 7_556
O19 Cs3 V4 100.0(3) . 7_556
O21 Cs3 V4 80.9(2) . 7_556
O12 Cs3 V4 127.0(2) . 7_556
O19 Cs3 V4 23.36(17) 7_556 7_556
O16 Cs3 V4 76.07(18) 7_556 7_556
O21 Cs3 V4 58.94(17) 7_556 7_556
V5 Cs3 V4 100.76(14) . 7_556
V4 Cs3 V4 112.74(19) . 7_556
O23 Cs3 V2 70.2(3) 5_556 7_556
O7 Cs3 V2 26.70(16) 7_556 7_556
O19 Cs3 V2 110.9(2) . 7_556
O21 Cs3 V2 134.2(2) . 7_556
O12 Cs3 V2 162.6(3) . 7_556
O19 Cs3 V2 76.7(2) 7_556 7_556
O16 Cs3 V2 22.62(15) 7_556 7_556
O21 Cs3 V2 59.99(16) 7_556 7_556
V5 Cs3 V2 153.21(19) . 7_556
V4 Cs3 V2 134.16(19) . 7_556
V4 Cs3 V2 53.48(8) 7_556 7_556
O23 Cs4 O7 93.4(4) 5_556 7_556
O23 Cs4 O12 123.7(5) 5_556 .
O7 Cs4 O12 142.9(5) 7_556 .
O23 Cs4 O21 130.2(6) 5_556 .
O7 Cs4 O21 107.2(4) 7_556 .
O12 Cs4 O21 51.9(3) . .
O23 Cs4 O19 146.6(5) 5_556 .
O7 Cs4 O19 97.6(4) 7_556 .
O12 Cs4 O19 51.2(3) . .
O21 Cs4 O19 76.0(4) . .
O23 Cs4 O19 119.2(5) 5_556 7_556
O7 Cs4 O19 50.8(3) 7_556 7_556
O12 Cs4 O19 104.4(4) . 7_556
O21 Cs4 O19 56.9(3) . 7_556
O19 Cs4 O19 91.7(4) . 7_556
O23 Cs4 O16 56.9(4) 5_556 7_556
O7 Cs4 O16 48.8(3) 7_556 7_556
O12 Cs4 O16 150.1(4) . 7_556
O21 Cs4 O16 155.1(4) . 7_556
O19 Cs4 O16 109.7(4) . 7_556
O19 Cs4 O16 98.4(3) 7_556 7_556
O23 Cs4 V5 133.9(5) 5_556 .
O7 Cs4 V5 124.2(4) 7_556 .
O12 Cs4 V5 28.78(17) . .
O21 Cs4 V5 23.21(17) . .
O19 Cs4 V5 61.1(3) . .
O19 Cs4 V5 77.2(3) 7_556 .
O16 Cs4 V5 169.2(4) 7_556 .
O23 Cs4 V4 142.8(4) 5_556 .
O7 Cs4 V4 118.0(4) 7_556 .
O12 Cs4 V4 28.3(2) . .
O21 Cs4 V4 61.8(3) . .
O19 Cs4 V4 22.94(18) . .
O19 Cs4 V4 97.0(3) 7_556 .
O16 Cs4 V4 130.4(4) 7_556 .
V5 Cs4 V4 42.07(12) . .
O23 Cs4 V4 106.8(4) 5_556 7_556
O7 Cs4 V4 28.07(17) 7_556 7_556
O12 Cs4 V4 124.9(4) . 7_556
O21 Cs4 V4 79.8(3) . 7_556
O19 Cs4 V4 97.3(4) . 7_556
O19 Cs4 V4 23.00(18) 7_556 7_556
O16 Cs4 V4 75.5(2) 7_556 7_556
V5 Cs4 V4 99.4(3) . 7_556
V4 Cs4 V4 110.3(3) . 7_556
O23 Cs4 V2 70.7(3) 5_556 7_556
O7 Cs4 V2 26.73(17) 7_556 7_556
O12 Cs4 V2 159.6(5) . 7_556
O21 Cs4 V2 132.8(4) . 7_556
O19 Cs4 V2 108.6(4) . 7_556
O19 Cs4 V2 75.9(3) 7_556 7_556
O16 Cs4 V2 22.46(16) 7_556 7_556
V5 Cs4 V2 150.8(3) . 7_556
V4 Cs4 V2 131.6(3) . 7_556
V4 Cs4 V2 53.00(14) 7_556 7_556
O23 Cs4 V3 99.3(4) 5_556 .
O7 Cs4 V3 166.2(4) 7_556 .
O12 Cs4 V3 25.2(2) . .
O21 Cs4 V3 60.3(2) . .
O19 Cs4 V3 74.6(3) . .
O19 Cs4 V3 117.2(3) 7_556 .
O16 Cs4 V3 144.3(4) 7_556 .
V5 Cs4 V3 42.14(11) . .
V4 Cs4 V3 52.45(14) . .
V4 Cs4 V3 140.2(3) 7_556 .
V2 Cs4 V3 166.7(3) 7_556 .
Cs7 Cs5 Cs6 140.3(16) . .
Cs7 Cs5 O21 119.4(12) . .
Cs6 Cs5 O21 82.2(8) . .
Cs7 Cs5 O10 93.8(11) . 6_556
Cs6 Cs5 O10 107.9(9) . 6_556
O21 Cs5 O10 113.9(4) . 6_556
Cs7 Cs5 O13 140.8(10) . 6_556
Cs6 Cs5 O13 57.8(8) . 6_556
O21 Cs5 O13 94.1(4) . 6_556
O10 Cs5 O13 51.5(3) 6_556 6_556
Cs7 Cs5 O17 70.5(9) . 6_556
Cs6 Cs5 O17 96.8(8) . 6_556
O21 Cs5 O17 165.1(4) . 6_556
O10 Cs5 O17 52.1(3) 6_556 6_556
O13 Cs5 O17 73.0(3) 6_556 6_556
Cs7 Cs5 O18 57.5(12) . 5_556
Cs6 Cs5 O18 158.1(9) . 5_556
O21 Cs5 O18 98.9(4) . 5_556
O10 Cs5 O18 51.6(3) 6_556 5_556
O13 Cs5 O18 100.4(3) 6_556 5_556
O17 Cs5 O18 76.6(3) 6_556 5_556
Cs7 Cs5 V7 80.4(10) . 6_556
Cs6 Cs5 V7 103.0(8) . 6_556
O21 Cs5 V7 142.1(3) . 6_556
O10 Cs5 V7 28.44(17) 6_556 6_556
O13 Cs5 V7 60.4(2) 6_556 6_556
O17 Cs5 V7 23.68(17) 6_556 6_556
O18 Cs5 V7 62.9(2) 5_556 6_556
Cs7 Cs5 V1 120.5(11) . 6_556
Cs6 Cs5 V1 80.3(8) . 6_556
O21 Cs5 V1 103.8(3) . 6_556
O10 Cs5 V1 28.47(19) 6_556 6_556
O13 Cs5 V1 23.07(17) 6_556 6_556
O17 Cs5 V1 61.4(2) 6_556 6_556
O18 Cs5 V1 78.3(2) 5_556 6_556
V7 Cs5 V1 42.53(9) 6_556 6_556
Cs7 Cs5 V3 73.6(11) . 5_556
Cs6 Cs5 V3 135.6(8) . 5_556
O21 Cs5 V3 106.6(4) . 5_556
O10 Cs5 V3 28.3(2) 6_556 5_556
O13 Cs5 V3 78.0(2) 6_556 5_556
O17 Cs5 V3 63.9(2) 6_556 5_556
O18 Cs5 V3 23.25(18) 5_556 5_556
V7 Cs5 V3 44.57(11) 6_556 5_556
V1 Cs5 V3 55.35(12) 6_556 5_556
Cs7 Cs5 V5 101.6(12) . .
Cs6 Cs5 V5 98.5(7) . .
O21 Cs5 V5 18.0(2) . .
O10 Cs5 V5 115.4(3) 6_556 .
O13 Cs5 V5 109.3(3) 6_556 .
O17 Cs5 V5 163.0(5) 6_556 .
O18 Cs5 V5 86.5(3) 5_556 .
V7 Cs5 V5 142.7(3) 6_556 .
V1 Cs5 V5 114.1(2) 6_556 .
V3 Cs5 V5 99.7(3) 5_556 .
Cs7 Cs5 Cs2 104.4(12) . 5_656
Cs6 Cs5 Cs2 55.6(8) . 5_656
O21 Cs5 Cs2 134.8(7) . 5_656
O10 Cs5 Cs2 71.0(5) 6_556 5_656
O13 Cs5 Cs2 52.0(6) 6_556 5_656
O17 Cs5 Cs2 41.2(5) 6_556 5_656
O18 Cs5 Cs2 114.4(5) 5_556 5_656
V7 Cs5 Cs2 51.6(4) 6_556 5_656
V1 Cs5 Cs2 57.9(5) 6_556 5_656
V3 Cs5 Cs2 95.3(5) 5_556 5_656
V5 Cs5 Cs2 152.7(6) . 5_656
Cs5 Cs6 Cs7 18.5(8) . .
Cs5 Cs6 O13 104.6(9) . 6_556
Cs7 Cs6 O13 116.5(6) . 6_556
Cs5 Cs6 O21 77.6(8) . .
Cs7 Cs6 O21 89.1(6) . .
O13 Cs6 O21 102.6(4) 6_556 .
Cs5 Cs6 O19 138.2(9) . 7_556
Cs7 Cs6 O19 150.7(6) . 7_556
O13 Cs6 O19 76.5(3) 6_556 7_556
O21 Cs6 O19 61.9(3) . 7_556
Cs5 Cs6 O10 55.9(7) . 6_556
Cs7 Cs6 O10 66.3(5) . 6_556
O13 Cs6 O10 50.2(3) 6_556 6_556
O21 Cs6 O10 101.0(4) . 6_556
O19 Cs6 O10 120.1(3) 7_556 6_556
Cs5 Cs6 O17 66.7(7) . 6_556
Cs7 Cs6 O17 60.9(4) . 6_556
O13 Cs6 O17 74.0(3) 6_556 6_556
O21 Cs6 O17 141.4(5) . 6_556
O19 Cs6 O17 146.1(4) 7_556 6_556
O10 Cs6 O17 46.7(2) 6_556 6_556
Cs5 Cs6 V1 84.5(8) . 6_556
Cs7 Cs6 V1 95.7(5) . 6_556
O13 Cs6 V1 20.9(2) 6_556 6_556
O21 Cs6 V1 103.9(3) . 6_556
O19 Cs6 V1 95.2(3) 7_556 6_556
O10 Cs6 V1 29.36(15) 6_556 6_556
O17 Cs6 V1 59.8(2) 6_556 6_556
Cs5 Cs6 Cs2 112.2(9) . 5_656
Cs7 Cs6 Cs2 104.7(7) . 5_656
O13 Cs6 Cs2 60.1(6) 6_556 5_656
O21 Cs6 Cs2 161.2(7) . 5_656
O19 Cs6 Cs2 104.4(7) 7_556 5_656
O10 Cs6 Cs2 73.9(5) 6_556 5_656
O17 Cs6 Cs2 45.5(6) 6_556 5_656
V1 Cs6 Cs2 62.7(6) 6_556 5_656
Cs5 Cs6 V7 63.3(7) . 6_556
Cs7 Cs6 V7 65.0(4) . 6_556
O13 Cs6 V7 57.9(2) 6_556 6_556
O21 Cs6 V7 126.1(4) . 6_556
O19 Cs6 V7 134.4(3) 7_556 6_556
O10 Cs6 V7 26.08(15) 6_556 6_556
O17 Cs6 V7 21.28(16) 6_556 6_556
V1 Cs6 V7 40.48(9) 6_556 6_556
Cs2 Cs6 V7 53.0(5) 5_656 6_556
Cs5 Cs6 V5 68.0(7) . .
Cs7 Cs6 V5 77.9(5) . .
O13 Cs6 V5 111.4(3) 6_556 .
O21 Cs6 V5 12.02(19) . .
O19 Cs6 V5 72.8(2) 7_556 .
O10 Cs6 V5 100.2(3) 6_556 .
O17 Cs6 V5 134.1(3) 6_556 .
V1 Cs6 V5 109.1(2) 6_556 .
Cs2 Cs6 V5 171.4(6) 5_656 .
V7 Cs6 V5 123.0(3) 6_556 .
Cs5 Cs6 V4 150.6(8) . 7_556
Cs7 Cs6 V4 165.4(5) . 7_556
O13 Cs6 V4 68.5(2) 6_556 7_556
O21 Cs6 V4 76.3(2) . 7_556
O19 Cs6 V4 14.7(2) 7_556 7_556
O10 Cs6 V4 116.9(2) 6_556 7_556
O17 Cs6 V4 132.4(3) 6_556 7_556
V1 Cs6 V4 88.83(14) 6_556 7_556
Cs2 Cs6 V4 89.7(6) 5_656 7_556
V7 Cs6 V4 124.70(17) 6_556 7_556
V5 Cs6 V4 87.47(13) . 7_556
Cs5 Cs7 Cs6 21.2(10) . .
Cs5 Cs7 O18 107.9(14) . 5_556
Cs6 Cs7 O18 128.0(10) . 5_556
Cs5 Cs7 O17 93.9(10) . 6_556
Cs6 Cs7 O17 88.9(6) . 6_556
O18 Cs7 O17 85.2(4) 5_556 6_556
Cs5 Cs7 O10 70.1(11) . 6_556
Cs6 Cs7 O10 82.8(8) . 6_556
O18 Cs7 O10 53.5(3) 5_556 6_556
O17 Cs7 O10 52.3(3) 6_556 6_556
Cs5 Cs7 O21 47.4(11) . .
Cs6 Cs7 O21 59.0(6) . .
O18 Cs7 O21 95.9(5) 5_556 .
O17 Cs7 O21 139.8(8) 6_556 .
O10 Cs7 O21 96.8(6) 6_556 .
Cs5 Cs7 O2 114.3(14) . .
Cs6 Cs7 O2 128.6(8) . .
O18 Cs7 O2 56.4(3) 5_556 .
O17 Cs7 O2 137.0(6) 6_556 .
O10 Cs7 O2 106.1(3) 6_556 .
O21 Cs7 O2 69.7(3) . .
Cs5 Cs7 V3 93.2(12) . 5_556
Cs6 Cs7 V3 110.2(8) . 5_556
O18 Cs7 V3 23.4(2) 5_556 5_556
O17 Cs7 V3 67.4(3) 6_556 5_556
O10 Cs7 V3 30.35(18) 6_556 5_556
O21 Cs7 V3 99.6(5) . 5_556
O2 Cs7 V3 78.8(3) . 5_556
Cs5 Cs7 V7 86.3(10) . 6_556
Cs6 Cs7 V7 89.7(6) . 6_556
O18 Cs7 V7 66.6(3) 5_556 6_556
O17 Cs7 V7 23.50(19) 6_556 6_556
O10 Cs7 V7 29.39(17) 6_556 6_556
O21 Cs7 V7 124.1(7) . 6_556
O2 Cs7 V7 122.7(4) . 6_556
V3 Cs7 V7 45.80(13) 5_556 6_556
Cs5 Cs7 As1 113.5(12) . .
Cs6 Cs7 As1 118.9(6) . .
O18 Cs7 As1 81.0(3) 5_556 .
O17 Cs7 As1 151.9(8) 6_556 .
O10 Cs7 As1 130.4(3) 6_556 .
O21 Cs7 As1 66.4(2) . .
O2 Cs7 As1 24.88(17) . .
V3 Cs7 As1 103.6(3) 5_556 .
V7 Cs7 As1 146.2(4) 6_556 .
Cs5 Cs7 V5 66.7(11) . .
Cs6 Cs7 V5 78.0(7) . .
O18 Cs7 V5 86.7(3) 5_556 .
O17 Cs7 V5 155.4(7) 6_556 .
O10 Cs7 V5 104.8(5) 6_556 .
O21 Cs7 V5 19.47(15) . .
O2 Cs7 V5 50.7(2) . .
V3 Cs7 V5 97.5(3) 5_556 .
V7 Cs7 V5 134.2(5) 6_556 .
As1 Cs7 V5 47.77(12) . .
Cs5 Cs7 Cs2 65.1(11) . 5_656
Cs6 Cs7 Cs2 53.8(5) . 5_656
O18 Cs7 Cs2 115.1(5) 5_556 5_656
O17 Cs7 Cs2 36.9(4) 6_556 5_656
O10 Cs7 Cs2 65.4(5) 6_556 5_656
O21 Cs7 Cs2 111.7(7) . 5_656
O2 Cs7 Cs2 171.4(5) . 5_656
V3 Cs7 Cs2 92.6(5) 5_556 5_656
V7 Cs7 Cs2 49.1(4) 6_556 5_656
As1 Cs7 Cs2 163.8(5) . 5_656
V5 Cs7 Cs2 131.2(7) . 5_656
O1 As1 O3 97.8(4) . .
O1 As1 O2 99.2(4) . .
O3 As1 O2 98.4(4) . .
O1 As1 Cs7 158.0(3) . .
O3 As1 Cs7 81.6(4) . .
O2 As1 Cs7 59.5(3) . .
O5 As2 O2 98.5(4) . .
O5 As2 O4 98.6(4) . .
O2 As2 O4 98.8(4) . .
O14 As3 O15 98.0(4) . .
O14 As3 O9 98.6(4) . .
O15 As3 O9 100.5(5) . .
O9 As4 O6 100.0(4) . .
O9 As4 O8 97.6(5) . .
O6 As4 O8 97.0(4) . .
O9 As4 Cs4 164.8(3) . 7_556
O6 As4 Cs4 91.2(3) . 7_556
O8 As4 Cs4 91.1(3) . 7_556
O13 V1 O10 105.9(5) . .
O13 V1 O11 106.2(5) . .
O10 V1 O11 83.4(3) . .
O13 V1 O4 107.9(5) . 2
O10 V1 O4 90.8(4) . 2
O11 V1 O4 145.7(3) . 2
O13 V1 O1 107.7(5) . .
O10 V1 O1 146.3(4) . .
O11 V1 O1 90.3(3) . .
O4 V1 O1 76.1(4) 2 .
O13 V1 V7 109.3(4) . .
O10 V1 V7 41.6(2) . .
O11 V1 V7 41.9(2) . .
O4 V1 V7 125.8(3) 2 .
O1 V1 V7 125.8(2) . .
O13 V1 V8 114.3(4) . .
O10 V1 V8 121.3(3) . .
O11 V1 V8 121.1(3) . .
O4 V1 V8 37.8(2) 2 .
O1 V1 V8 38.4(2) . .
V7 V1 V8 136.40(9) . .
O13 V1 Cs6 41.2(4) . 6
O10 V1 Cs6 64.8(3) . 6
O11 V1 Cs6 98.5(3) . 6
O4 V1 Cs6 109.4(3) 2 6
O1 V1 Cs6 148.8(3) . 6
V7 V1 Cs6 76.99(12) . 6
V8 V1 Cs6 139.97(12) . 6
O13 V1 Cs5 55.9(5) . 6
O10 V1 Cs5 50.0(3) . 6
O11 V1 Cs5 98.3(3) . 6
O4 V1 Cs5 103.5(3) 2 6
O1 V1 Cs5 163.0(3) . 6
V7 V1 Cs5 68.53(16) . 6
V8 V1 Cs5 139.51(14) . 6
Cs6 V1 Cs5 15.2(2) 6 6
O13 V1 Cs2 59.9(5) . 2_655
O10 V1 Cs2 90.5(7) . 2_655
O11 V1 Cs2 46.7(4) . 2_655
O4 V1 Cs2 167.5(4) 2 2_655
O1 V1 Cs2 109.0(7) . 2_655
V7 V1 Cs2 61.2(6) . 2_655
V8 V1 Cs2 146.5(7) . 2_655
Cs6 V1 Cs2 60.2(5) 6 2_655
Cs5 V1 Cs2 68.2(6) 6 2_655
O13 V1 Cs1 64.3(4) . .
O10 V1 Cs1 91.3(3) . .
O11 V1 Cs1 42.1(3) . .
O4 V1 Cs1 172.1(3) 2 .
O1 V1 Cs1 106.0(2) . .
V7 V1 Cs1 59.46(14) . .
V8 V1 Cs1 144.06(8) . .
Cs6 V1 Cs1 64.79(14) 6 .
Cs5 V1 Cs1 72.22(17) 6 .
Cs2 V1 Cs1 4.9(4) 2_655 .
O16 V2 O11 108.0(4) . .
O16 V2 O7 106.6(4) . .
O11 V2 O7 145.4(3) . .
O16 V2 O8 105.6(5) . .
O11 V2 O8 79.3(4) . .
O7 V2 O8 91.7(4) . .
O16 V2 O3 104.9(5) . .
O11 V2 O3 90.8(3) . .
O7 V2 O3 80.1(4) . .
O8 V2 O3 149.5(4) . .
O16 V2 V5 109.7(4) . .
O11 V2 V5 124.5(3) . .
O7 V2 V5 39.2(3) . .
O8 V2 V5 125.6(3) . .
O3 V2 V5 40.9(3) . .
O16 V2 V7 111.7(4) . .
O11 V2 V7 38.6(2) . .
O7 V2 V7 124.7(3) . .
O8 V2 V7 40.7(3) . .
O3 V2 V7 124.0(2) . .
V5 V2 V7 138.57(9) . .
O16 V2 Cs1 53.1(4) . .
O11 V2 Cs1 55.5(2) . .
O7 V2 Cs1 158.3(3) . .
O8 V2 Cs1 87.7(3) . .
O3 V2 Cs1 110.4(3) . .
V5 V2 Cs1 146.71(14) . .
V7 V2 Cs1 66.03(7) . .
O16 V2 Cs2 49.7(7) . .
O11 V2 Cs2 58.4(7) . .
O7 V2 Cs2 156.2(7) . .
O8 V2 Cs2 93.6(4) . .
O3 V2 Cs2 105.7(5) . .
V5 V2 Cs2 140.8(4) . .
V7 V2 Cs2 71.7(5) . .
Cs1 V2 Cs2 6.1(4) . .
O16 V2 Cs2 58.6(6) . 2_655
O11 V2 Cs2 49.9(4) . 2_655
O7 V2 Cs2 163.9(4) . 2_655
O8 V2 Cs2 87.0(7) . 2_655
O3 V2 Cs2 108.6(7) . 2_655
V5 V2 Cs2 147.1(7) . 2_655
V7 V2 Cs2 62.2(6) . 2_655
Cs1 V2 Cs2 5.7(3) . 2_655
Cs2 V2 Cs2 9.8(11) . 2_655
O16 V2 Cs3 59.2(4) . 7_556
O11 V2 Cs3 164.5(3) . 7_556
O7 V2 Cs3 48.3(3) . 7_556
O8 V2 Cs3 95.3(3) . 7_556
O3 V2 Cs3 100.7(3) . 7_556
V5 V2 Cs3 70.40(12) . 7_556
V7 V2 Cs3 134.14(13) . 7_556
Cs1 V2 Cs3 110.15(13) . 7_556
Cs2 V2 Cs3 108.0(7) . 7_556
Cs2 V2 Cs3 115.8(4) 2_655 7_556
O16 V2 Cs4 58.4(4) . 7_556
O11 V2 Cs4 163.1(3) . 7_556
O7 V2 Cs4 49.4(3) . 7_556
O8 V2 Cs4 94.2(3) . 7_556
O3 V2 Cs4 102.2(3) . 7_556
V5 V2 Cs4 71.95(19) . 7_556
V7 V2 Cs4 132.8(2) . 7_556
Cs1 V2 Cs4 108.99(19) . 7_556
Cs2 V2 Cs4 107.0(7) . 7_556
Cs2 V2 Cs4 114.6(4) 2_655 7_556
Cs3 V2 Cs4 1.6(3) 7_556 7_556
O18 V3 O12 108.8(6) . .
O18 V3 O10 108.6(6) . 2
O12 V3 O10 142.7(4) . 2
O18 V3 O5 104.5(5) . .
O12 V3 O5 80.6(4) . .
O10 V3 O5 90.5(4) 2 .
O18 V3 O14 106.5(5) . 2
O12 V3 O14 90.1(4) . 2
O10 V3 O14 79.1(4) 2 2
O5 V3 O14 149.0(4) . 2
O18 V3 V5 111.0(4) . .
O12 V3 V5 39.3(3) . .
O10 V3 V5 123.3(3) 2 .
O5 V3 V5 41.3(3) . .
O14 V3 V5 124.1(3) 2 .
O18 V3 V7 111.8(4) . 2
O12 V3 V7 122.7(3) . 2
O10 V3 V7 38.5(3) 2 2
O5 V3 V7 124.0(3) . 2
O14 V3 V7 40.6(3) 2 2
V5 V3 V7 137.25(9) . 2
O18 V3 Cs7 49.9(5) . 5_556
O12 V3 Cs7 157.1(4) . 5_556
O10 V3 Cs7 59.3(4) 2 5_556
O5 V3 Cs7 110.5(5) . 5_556
O14 V3 Cs7 89.3(4) 2 5_556
V5 V3 Cs7 146.6(3) . 5_556
V7 V3 Cs7 68.57(16) 2 5_556
O18 V3 Cs5 59.1(5) . 5_556
O12 V3 Cs5 167.7(3) . 5_556
O10 V3 Cs5 49.6(3) 2 5_556
O5 V3 Cs5 99.9(3) . 5_556
O14 V3 Cs5 95.3(3) 2 5_556
V5 V3 Cs5 139.47(14) . 5_556
V7 V3 Cs5 67.24(16) 2 5_556
Cs7 V3 Cs5 13.2(4) 5_556 5_556
O18 V3 Cs4 62.4(5) . .
O12 V3 Cs4 46.3(3) . .
O10 V3 Cs4 171.0(3) 2 .
O5 V3 Cs4 92.6(3) . .
O14 V3 Cs4 102.2(3) 2 .
V5 V3 Cs4 63.49(17) . .
V7 V3 Cs4 141.72(18) 2 .
Cs7 V3 Cs4 111.7(4) 5_556 .
Cs5 V3 Cs4 121.5(3) 5_556 .
O18 V3 Cs3 63.9(5) . .
O12 V3 Cs3 44.9(3) . .
O10 V3 Cs3 172.4(3) 2 .
O5 V3 Cs3 92.3(3) . .
O14 V3 Cs3 101.8(3) 2 .
V5 V3 Cs3 62.48(10) . .
V7 V3 Cs3 141.65(10) 2 .
Cs7 V3 Cs3 113.1(3) 5_556 .
Cs5 V3 Cs3 122.9(2) 5_556 .
Cs4 V3 Cs3 1.5(3) . .
O19 V4 O7 105.3(5) . .
O19 V4 O12 105.6(5) . .
O7 V4 O12 83.6(4) . .
O19 V4 O15 107.0(5) . 2
O7 V4 O15 147.6(4) . 2
O12 V4 O15 89.9(4) . 2
O19 V4 O6 108.1(5) . .
O7 V4 O6 90.2(4) . .
O12 V4 O6 146.2(4) . .
O15 V4 O6 77.7(4) 2 .
O19 V4 V5 109.5(4) . .
O7 V4 V5 41.8(3) . .
O12 V4 V5 41.9(3) . .
O15 V4 V5 125.3(3) 2 .
O6 V4 V5 125.0(3) . .
O19 V4 V6 114.1(4) . .
O7 V4 V6 122.0(3) . .
O12 V4 V6 121.6(3) . .
O15 V4 V6 39.2(3) 2 .
O6 V4 V6 38.6(3) . .
V5 V4 V6 136.40(10) . .
O19 V4 Cs3 51.1(5) . .
O7 V4 Cs3 93.7(3) . .
O12 V4 Cs3 54.7(3) . .
O15 V4 Cs3 108.3(3) 2 .
O6 V4 Cs3 159.1(3) . .
V5 V4 Cs3 68.63(10) . .
V6 V4 Cs3 144.28(11) . .
O19 V4 Cs3 53.0(4) . 7_556
O7 V4 Cs3 52.7(2) . 7_556
O12 V4 Cs3 102.8(3) . 7_556
O15 V4 Cs3 158.4(3) 2 7_556
O6 V4 Cs3 99.5(3) . 7_556
V5 V4 Cs3 73.99(11) . 7_556
V6 V4 Cs3 135.07(14) . 7_556
Cs3 V4 Cs3 67.26(19) . 7_556
O19 V4 Cs4 52.3(5) . .
O7 V4 Cs4 94.0(3) . .
O12 V4 Cs4 53.5(3) . .
O15 V4 Cs4 107.5(3) 2 .
O6 V4 Cs4 160.4(3) . .
V5 V4 Cs4 68.16(18) . .
V6 V4 Cs4 143.85(18) . .
Cs3 V4 Cs4 1.4(3) . .
Cs3 V4 Cs4 68.44(15) 7_556 .
O19 V4 Cs4 53.1(4) . 7_556
O7 V4 Cs4 52.9(3) . 7_556
O12 V4 Cs4 104.2(3) . 7_556
O15 V4 Cs4 157.8(3) 2 7_556
O6 V4 Cs4 98.1(3) . 7_556
V5 V4 Cs4 75.01(19) . 7_556
V6 V4 Cs4 133.6(2) . 7_556
Cs3 V4 Cs4 68.54(15) . 7_556
Cs3 V4 Cs4 1.4(3) 7_556 7_556
Cs4 V4 Cs4 69.7(3) . 7_556
O19 V4 Cs6 29.4(4) . 7_556
O7 V4 Cs6 125.5(3) . 7_556
O12 V4 Cs6 124.5(3) . 7_556
O15 V4 Cs6 84.0(3) 2 7_556
O6 V4 Cs6 85.8(3) . 7_556
V5 V4 Cs6 138.87(13) . 7_556
V6 V4 Cs6 84.73(13) . 7_556
Cs3 V4 Cs6 75.23(13) . 7_556
Cs3 V4 Cs6 74.43(14) 7_556 7_556
Cs4 V4 Cs6 76.1(2) . 7_556
Cs4 V4 Cs6 74.0(2) 7_556 7_556
O21 V5 O7 108.5(5) . .
O21 V5 O12 107.2(4) . .
O7 V5 O12 83.3(4) . .
O21 V5 O3 111.3(4) . .
O7 V5 O3 80.3(4) . .
O12 V5 O3 141.1(3) . .
O21 V5 O5 108.0(5) . .
O7 V5 O5 143.1(3) . .
O12 V5 O5 80.7(4) . .
O3 V5 O5 91.7(4) . .
O21 V5 V4 112.8(4) . .
O7 V5 V4 41.6(3) . .
O12 V5 V4 41.8(3) . .
O3 V5 V4 114.9(3) . .
O5 V5 V4 116.2(3) . .
O21 V5 V3 112.3(4) . .
O7 V5 V3 116.4(3) . .
O12 V5 V3 39.2(3) . .
O3 V5 V3 123.7(2) . .
O5 V5 V3 41.6(3) . .
V4 V5 V3 77.77(8) . .
O21 V5 V2 115.3(4) . .
O7 V5 V2 39.2(2) . .
O12 V5 V2 115.6(3) . .
O3 V5 V2 41.1(3) . .
O5 V5 V2 124.3(3) . .
V4 V5 V2 77.15(9) . .
V3 V5 V2 131.74(9) . .
O21 V5 Cs3 52.9(4) . .
O7 V5 Cs3 93.7(3) . .
O12 V5 Cs3 54.8(2) . .
O3 V5 Cs3 160.6(3) . .
O5 V5 Cs3 103.7(3) . .
V4 V5 Cs3 68.79(11) . .
V3 V5 Cs3 75.52(11) . .
V2 V5 Cs3 129.87(14) . .
O21 V5 Cs4 52.9(4) . .
O7 V5 Cs4 95.2(3) . .
O12 V5 Cs4 54.6(3) . .
O3 V5 Cs4 161.6(3) . .
O5 V5 Cs4 102.2(3) . .
V4 V5 Cs4 69.77(19) . .
V3 V5 Cs4 74.37(18) . .
V2 V5 Cs4 131.5(2) . .
Cs3 V5 Cs4 1.6(3) . .
O21 V5 Cs5 34.1(4) . .
O7 V5 Cs5 125.9(3) . .
O12 V5 Cs5 132.7(3) . .
O3 V5 Cs5 84.7(3) . .
O5 V5 Cs5 88.6(3) . .
V4 V5 Cs5 146.4(2) . .
V3 V5 Cs5 115.16(16) . .
V2 V5 Cs5 108.52(13) . .
Cs3 V5 Cs5 84.1(2) . .
Cs4 V5 Cs5 83.6(3) . .
O21 V5 Cs3 62.2(4) . 7_556
O7 V5 Cs3 46.3(2) . 7_556
O12 V5 Cs3 95.1(3) . 7_556
O3 V5 Cs3 98.5(3) . 7_556
O5 V5 Cs3 167.9(3) . 7_556
V4 V5 Cs3 65.06(10) . 7_556
V3 V5 Cs3 132.93(11) . 7_556
V2 V5 Cs3 67.73(11) . 7_556
Cs3 V5 Cs3 64.99(19) . 7_556
Cs4 V5 Cs3 66.52(16) . 7_556
Cs5 V5 Cs3 86.0(2) . 7_556
O22 V6 O6 107.4(3) . 2
O22 V6 O6 107.4(3) . .
O6 V6 O6 145.2(5) 2 .
O22 V6 O15 106.5(3) . .
O6 V6 O15 78.1(4) 2 .
O6 V6 O15 92.1(4) . .
O22 V6 O15 106.5(3) . 2
O6 V6 O15 92.1(4) 2 2
O6 V6 O15 78.1(4) . 2
O15 V6 O15 147.1(6) . 2
O22 V6 V4 113.33(7) . 2
O6 V6 V4 39.1(3) 2 2
O6 V6 V4 122.6(3) . 2
O15 V6 V4 39.1(3) . 2
O15 V6 V4 123.5(3) 2 2
O22 V6 V4 113.33(7) . .
O6 V6 V4 122.6(3) 2 .
O6 V6 V4 39.1(3) . .
O15 V6 V4 123.5(3) . .
O15 V6 V4 39.1(3) 2 .
V4 V6 V4 133.34(13) 2 .
O22 V6 Cs2 4.6(5) . 3_455
O6 V6 Cs2 110.6(5) 2 3_455
O6 V6 Cs2 104.2(5) . 3_455
O15 V6 Cs2 110.2(6) . 3_455
O15 V6 Cs2 102.7(6) 2 3_455
V4 V6 Cs2 117.9(5) 2 3_455
V4 V6 Cs2 108.7(5) . 3_455
O22 V6 Cs2 4.6(5) . 4
O6 V6 Cs2 104.2(5) 2 4
O6 V6 Cs2 110.6(5) . 4
O15 V6 Cs2 102.7(6) . 4
O15 V6 Cs2 110.2(6) 2 4
V4 V6 Cs2 108.7(5) 2 4
V4 V6 Cs2 117.9(5) . 4
Cs2 V6 Cs2 9.2(10) 3_455 4
O17 V7 O10 108.0(5) . .
O17 V7 O11 108.3(5) . .
O10 V7 O11 84.1(4) . .
O17 V7 O14 109.0(5) . .
O10 V7 O14 80.2(4) . .
O11 V7 O14 142.4(4) . .
O17 V7 O8 109.7(5) . .
O10 V7 O8 141.9(4) . .
O11 V7 O8 78.9(4) . .
O14 V7 O8 92.9(4) . .
O17 V7 V1 112.3(4) . .
O10 V7 V1 41.9(3) . .
O11 V7 V1 42.3(2) . .
O14 V7 V1 116.1(3) . .
O8 V7 V1 115.3(3) . .
O17 V7 V3 113.2(4) . 2
O10 V7 V3 38.8(3) . 2
O11 V7 V3 116.5(2) . 2
O14 V7 V3 41.4(3) . 2
O8 V7 V3 125.0(3) . 2
V1 V7 V3 77.68(8) . 2
O17 V7 V2 114.6(4) . .
O10 V7 V2 115.7(3) . .
O11 V7 V2 38.4(2) . .
O14 V7 V2 124.1(3) . .
O8 V7 V2 40.6(3) . .
V1 V7 V2 77.45(8) . .
V3 V7 V2 131.58(10) 2 .
O17 V7 Cs2 50.9(8) . 2_655
O10 V7 Cs2 103.8(4) . 2_655
O11 V7 Cs2 57.5(7) . 2_655
O14 V7 Cs2 159.9(8) . 2_655
O8 V7 Cs2 95.4(5) . 2_655
V1 V7 Cs2 76.6(5) . 2_655
V3 V7 Cs2 138.6(3) 2 2_655
V2 V7 Cs2 72.4(6) . 2_655
O17 V7 Cs1 52.5(4) . .
O10 V7 Cs1 109.6(3) . .
O11 V7 Cs1 56.9(3) . .
O14 V7 Cs1 160.5(3) . .
O8 V7 Cs1 89.1(3) . .
V1 V7 Cs1 80.16(15) . .
V3 V7 Cs1 144.87(15) 2 .
V2 V7 Cs1 67.88(7) . .
Cs2 V7 Cs1 6.3(3) 2_655 .
O17 V7 Cs7 52.5(4) . 6
O10 V7 Cs7 57.1(4) . 6
O11 V7 Cs7 112.1(5) . 6
O14 V7 Cs7 87.3(4) . 6
O8 V7 Cs7 160.7(4) . 6
V1 V7 Cs7 81.6(4) . 6
V3 V7 Cs7 65.64(14) 2 6
V2 V7 Cs7 147.6(3) . 6
Cs2 V7 Cs7 78.9(6) 2_655 6
Cs1 V7 Cs7 84.5(2) . 6
O17 V7 Cs5 57.8(4) . 6
O10 V7 Cs5 50.2(3) . 6
O11 V7 Cs5 99.0(3) . 6
O14 V7 Cs5 96.7(4) . 6
O8 V7 Cs5 166.2(3) . 6
V1 V7 Cs5 68.94(17) . 6
V3 V7 Cs5 68.2(2) 2 6
V2 V7 Cs5 135.8(2) . 6
Cs2 V7 Cs5 72.5(5) 2_655 6
Cs1 V7 Cs5 78.6(2) . 6
Cs7 V7 Cs5 13.3(4) 6 6
O20 V8 O4 107.1(2) . 2
O20 V8 O4 107.1(2) . .
O4 V8 O4 145.8(5) 2 .
O20 V8 O1 106.8(2) . .
O4 V8 O1 78.1(4) 2 .
O4 V8 O1 92.1(4) . .
O20 V8 O1 106.8(2) . 2
O4 V8 O1 92.1(4) 2 2
O4 V8 O1 78.1(4) . 2
O1 V8 O1 146.4(5) . 2
O20 V8 V1 113.63(6) . .
O4 V8 V1 39.0(3) 2 .
O4 V8 V1 122.8(3) . .
O1 V8 V1 39.1(2) . .
O1 V8 V1 123.0(3) 2 .
O20 V8 V1 113.63(6) . 2
O4 V8 V1 122.8(3) 2 2
O4 V8 V1 39.0(3) . 2
O1 V8 V1 123.0(3) . 2
O1 V8 V1 39.1(2) 2 2
V1 V8 V1 132.75(12) . 2
As1 O1 V8 135.2(5) . .
As1 O1 V1 122.2(5) . .
V8 O1 V1 102.5(3) . .
As2 O2 As1 132.4(5) . .
As2 O2 Cs7 111.2(5) . .
As1 O2 Cs7 95.6(4) . .
As1 O3 V5 137.4(5) . .
As1 O3 V2 124.5(5) . .
V5 O3 V2 97.9(4) . .
As2 O4 V8 135.4(5) . .
As2 O4 V1 121.4(5) . 2
V8 O4 V1 103.2(4) . 2
As2 O5 V5 137.3(5) . .
As2 O5 V3 125.0(5) . .
V5 O5 V3 97.1(4) . .
As4 O6 V6 135.1(5) . .
As4 O6 V4 122.4(5) . .
V6 O6 V4 102.4(4) . .
V4 O7 V2 143.7(4) . .
V4 O7 V5 96.6(4) . .
V2 O7 V5 101.6(4) . .
V4 O7 Cs3 98.7(3) . 7_556
V2 O7 Cs3 105.0(3) . 7_556
V5 O7 Cs3 107.9(3) . 7_556
V4 O7 Cs4 99.1(4) . 7_556
V2 O7 Cs4 103.8(4) . 7_556
V5 O7 Cs4 109.6(4) . 7_556
Cs3 O7 Cs4 1.8(4) 7_556 7_556
As4 O8 V2 124.1(5) . .
As4 O8 V7 136.6(5) . .
V2 O8 V7 98.7(4) . .
As3 O9 As4 132.2(5) . .
V7 O10 V1 96.5(4) . .
V7 O10 V3 102.7(4) . 2
V1 O10 V3 145.7(5) . 2
V7 O10 Cs5 101.4(4) . 6
V1 O10 Cs5 101.6(5) . 6
V3 O10 Cs5 102.1(4) 2 6
V7 O10 Cs7 93.5(4) . 6
V1 O10 Cs7 116.7(5) . 6
V3 O10 Cs7 90.4(4) 2 6
Cs5 O10 Cs7 16.1(5) 6 6
V7 O10 Cs6 99.3(3) . 6
V1 O10 Cs6 85.9(3) . 6
V3 O10 Cs6 118.0(4) 2 6
Cs5 O10 Cs6 16.2(3) 6 6
Cs7 O10 Cs6 30.9(4) 6 6
V2 O11 V7 103.0(4) . .
V2 O11 V1 144.7(5) . .
V7 O11 V1 95.8(4) . .
V2 O11 Cs2 102.4(5) . 2_655
V7 O11 Cs2 91.5(9) . 2_655
V1 O11 Cs2 106.6(5) . 2_655
V2 O11 Cs1 94.9(3) . .
V7 O11 Cs1 92.8(3) . .
V1 O11 Cs1 113.9(4) . .
Cs2 O11 Cs1 7.6(4) 2_655 .
V2 O11 Cs2 92.6(9) . .
V7 O11 Cs2 99.6(5) . .
V1 O11 Cs2 113.5(8) . .
Cs2 O11 Cs2 11.5(14) 2_655 .
Cs1 O11 Cs2 6.9(5) . .
V3 O12 V4 145.6(5) . .
V3 O12 V5 101.5(4) . .
V4 O12 V5 96.4(4) . .
V3 O12 Cs3 110.4(4) . .
V4 O12 Cs3 96.4(3) . .
V5 O12 Cs3 96.2(3) . .
V3 O12 Cs4 108.4(4) . .
V4 O12 Cs4 98.3(4) . .
V5 O12 Cs4 96.6(3) . .
Cs3 O12 Cs4 2.0(4) . .
V1 O13 Cs6 118.0(6) . 6
V1 O13 Cs5 101.0(5) . 6
Cs6 O13 Cs5 17.6(3) 6 6
V1 O13 Cs2 98.0(7) . 2_655
Cs6 O13 Cs2 75.6(7) 6 2_655
Cs5 O13 Cs2 81.4(8) 6 2_655
As3 O14 V7 136.7(5) . .
As3 O14 V3 125.0(5) . 2
V7 O14 V3 97.9(4) . 2
As3 O15 V4 123.8(5) . 2
As3 O15 V6 134.5(5) . .
V4 O15 V6 101.7(5) 2 .
V2 O16 Cs2 107.3(8) . .
V2 O16 Cs1 102.9(4) . .
Cs2 O16 Cs1 7.6(4) . .
V2 O16 Cs2 98.1(7) . 2_655
Cs2 O16 Cs2 10.4(12) . 2_655
Cs1 O16 Cs2 5.1(5) . 2_655
V2 O16 Cs4 99.1(4) . 7_556
Cs2 O16 Cs4 150.4(8) . 7_556
Cs1 O16 Cs4 150.4(4) . 7_556
Cs2 O16 Cs4 154.9(7) 2_655 7_556
V2 O16 Cs3 98.2(4) . 7_556
Cs2 O16 Cs3 152.0(8) . 7_556
Cs1 O16 Cs3 152.1(4) . 7_556
Cs2 O16 Cs3 156.7(6) 2_655 7_556
Cs4 O16 Cs3 1.8(3) 7_556 7_556
V7 O17 Cs2 104.5(9) . 2_655
V7 O17 Cs1 103.4(5) . .
Cs2 O17 Cs1 7.7(4) 2_655 .
V7 O17 Cs7 104.0(5) . 6
Cs2 O17 Cs7 103.3(7) 2_655 6
Cs1 O17 Cs7 110.8(5) . 6
V7 O17 Cs5 98.6(4) . 6
Cs2 O17 Cs5 90.8(6) 2_655 6
Cs1 O17 Cs5 98.5(4) . 6
Cs7 O17 Cs5 15.6(5) 6 6
V7 O17 Cs2 101.3(8) . .
Cs2 O17 Cs2 7.9(11) 2_655 .
Cs1 O17 Cs2 2.1(6) . .
Cs7 O17 Cs2 111.2(9) 6 .
Cs5 O17 Cs2 98.5(9) 6 .
V7 O17 Cs6 103.0(5) . 6
Cs2 O17 Cs6 74.3(5) 2_655 6
Cs1 O17 Cs6 82.0(3) . 6
Cs7 O17 Cs6 30.2(5) 6 6
Cs5 O17 Cs6 16.5(3) 6 6
Cs2 O17 Cs6 82.1(8) . 6
V3 O18 Cs7 106.7(6) . 5_556
V3 O18 Cs5 97.7(5) . 5_556
Cs7 O18 Cs5 14.6(5) 5_556 5_556
V4 O19 Cs6 135.9(6) . 7_556
V4 O19 Cs3 105.7(5) . .
Cs6 O19 Cs3 108.6(3) 7_556 .
V4 O19 Cs3 103.6(5) . 7_556
Cs6 O19 Cs3 105.8(3) 7_556 7_556
Cs3 O19 Cs3 85.6(3) . 7_556
V4 O19 Cs4 104.8(6) . .
Cs6 O19 Cs4 109.0(4) 7_556 .
Cs3 O19 Cs4 1.2(3) . .
Cs3 O19 Cs4 86.6(3) 7_556 .
V4 O19 Cs4 103.9(5) . 7_556
Cs6 O19 Cs4 104.7(4) 7_556 7_556
Cs3 O19 Cs4 87.2(3) . 7_556
Cs3 O19 Cs4 1.8(4) 7_556 7_556
Cs4 O19 Cs4 88.3(4) . 7_556
V5 O21 Cs5 127.9(6) . .
V5 O21 Cs6 145.5(5) . .
Cs5 O21 Cs6 20.3(3) . .
V5 O21 Cs3 103.7(4) . .
Cs5 O21 Cs3 122.2(4) . .
Cs6 O21 Cs3 110.0(3) . .
V5 O21 Cs4 103.9(5) . .
Cs5 O21 Cs4 121.1(4) . .
Cs6 O21 Cs4 109.5(4) . .
Cs3 O21 Cs4 2.0(4) . .
V5 O21 Cs7 114.8(6) . .
Cs5 O21 Cs7 13.2(4) . .
Cs6 O21 Cs7 31.9(4) . .
Cs3 O21 Cs7 134.2(5) . .
Cs4 O21 Cs7 133.0(5) . .
V5 O21 Cs3 95.4(5) . 7_556
Cs5 O21 Cs3 116.3(4) . 7_556
Cs6 O21 Cs3 99.1(3) . 7_556
Cs3 O21 Cs3 77.5(3) . 7_556
Cs4 O21 Cs3 79.5(3) . 7_556
Cs7 O21 Cs3 120.3(3) . 7_556
V6 O22 Cs2 172.7(8) . 4
V6 O22 Cs2 172.7(8) . 3_455
Cs2 O22 Cs2 14.5(15) 4 3_455
V6 O22 Cs1 180.000(1) . 3_455
Cs2 O22 Cs1 7.3(8) 4 3_455
Cs2 O22 Cs1 7.3(8) 3_455 3_455
Cs4 O23 Cs3 1.1(3) 5_556 5_556

loop_
_geom_bond_atom_site_label_1
_geom_bond_atom_site_label_2
_geom_bond_distance
_geom_bond_site_symmetry_2
Cs1 Cs2 0.42(2) 2_655
Cs1 O22 2.93(2) 3_545
Cs1 O17 3.104(12) 2_655
Cs1 O17 3.104(12) .
Cs1 O16 3.166(11) 2_655
Cs1 O16 3.166(11) .
Cs1 O11 3.194(8) 2_655
Cs1 O11 3.194(8) .
Cs1 V7 3.807(5) 2_655
Cs1 V7 3.807(5) .
Cs1 V2 3.860(5) 2_655
Cs1 V2 3.860(5) .
Cs2 Cs2 0.68(8) 2_655
Cs2 O22 2.70(4) 3_545
Cs2 O17 2.99(5) 2_655
Cs2 O16 3.14(5) .
Cs2 O11 3.15(4) 2_655
Cs2 O11 3.35(4) .
Cs2 O16 3.47(3) 2_655
Cs2 O17 3.51(3) .
Cs2 O13 3.62(3) 2_655
Cs2 V7 3.73(4) 2_655
Cs2 V2 3.93(4) .
Cs2 V2 4.02(4) 2_655
Cs3 O23 3.115(18) 5_556
Cs3 O7 3.203(9) 7_556
Cs3 O19 3.203(14) .
Cs3 O21 3.251(11) .
Cs3 O12 3.254(10) .
Cs3 O19 3.269(12) 7_556
Cs3 O16 3.595(11) 7_556
Cs3 O21 3.747(14) 7_556
Cs3 V5 3.958(6) .
Cs3 V4 3.962(7) .
Cs3 V4 3.978(6) 7_556
Cs3 V2 4.143(6) 7_556
Cs4 O23 3.02(2) 5_556
Cs4 O7 3.254(13) 7_556
Cs4 O12 3.269(13) .
Cs4 O21 3.273(15) .
Cs4 O19 3.294(18) .
Cs4 O19 3.322(16) 7_556
Cs4 O16 3.588(14) 7_556
Cs4 V5 3.983(11) .
Cs4 V4 4.026(12) .
Cs4 V4 4.032(11) 7_556
Cs4 V2 4.160(11) 7_556
Cs4 V3 4.286(11) .
Cs5 Cs7 0.91(3) .
Cs5 Cs6 1.041(15) .
Cs5 O21 2.933(13) .
Cs5 O10 3.090(12) 6_556
Cs5 O13 3.337(16) 6_556
Cs5 O17 3.372(13) 6_556
Cs5 O18 3.44(2) 5_556
Cs5 V7 3.943(7) 6_556
Cs5 V1 3.954(9) 6_556
Cs5 V3 3.969(12) 5_556
Cs5 V5 4.128(8) .
Cs5 Cs2 4.54(4) 5_656
Cs6 Cs7 1.84(3) .
Cs6 O13 2.918(13) 6_556
Cs6 O21 2.976(12) .
Cs6 O19 3.127(13) 7_556
Cs6 O10 3.550(13) 6_556
Cs6 O17 3.645(14) 6_556
Cs6 V1 3.914(8) 6_556
Cs6 Cs2 4.04(3) 5_656
Cs6 V7 4.299(9) 6_556
Cs6 V5 4.404(8) .
Cs6 V4 4.438(9) 7_556
Cs7 O18 3.045(17) 5_556
Cs7 O17 3.186(15) 6_556
Cs7 O10 3.278(16) 6_556
Cs7 O21 3.47(2) .
Cs7 O2 3.639(15) .
Cs7 V3 3.813(10) 5_556
Cs7 V7 3.896(11) 6_556
Cs7 As1 4.205(13) .
Cs7 V5 4.403(16) .
Cs7 Cs2 4.85(4) 5_656
As1 O1 1.764(8) .
As1 O3 1.768(8) .
As1 O2 1.778(9) .
As2 O5 1.762(9) .
As2 O2 1.774(9) .
As2 O4 1.783(8) .
As3 O14 1.763(9) .
As3 O15 1.775(11) .
As3 O9 1.775(10) .
As4 O9 1.781(10) .
As4 O6 1.782(10) .
As4 O8 1.785(9) .
As4 Cs4 4.350(11) 7_556
V1 O13 1.578(9) .
V1 O10 1.924(9) .
V1 O11 1.939(8) .
V1 O4 1.999(9) 2
V1 O1 1.999(9) .
V1 V7 2.864(3) .
V1 V8 3.093(2) .
V1 Cs6 3.914(8) 6
V1 Cs5 3.954(9) 6
V1 Cs2 4.14(3) 2_655
V2 O16 1.610(9) .
V2 O11 1.913(8) .
V2 O7 1.926(8) .
V2 O8 1.975(9) .
V2 O3 1.984(9) .
V2 V5 2.988(3) .
V2 V7 3.002(3) .
V2 Cs2 4.02(4) 2_655
V2 Cs3 4.143(6) 7_556
V2 Cs4 4.160(11) 7_556
V3 O18 1.581(10) .
V3 O12 1.926(10) .
V3 O10 1.926(9) 2
V3 O5 1.997(9) .
V3 O14 2.005(9) 2
V3 V5 2.986(3) .
V3 V7 3.001(3) 2
V3 Cs7 3.813(10) 5_556
V3 Cs5 3.969(12) 5_556
V4 O19 1.623(9) .
V4 O7 1.921(8) .
V4 O12 1.927(11) .
V4 O15 1.975(9) 2
V4 O6 1.980(10) .
V4 V5 2.875(3) .
V4 V6 3.067(3) .
V4 Cs3 3.978(6) 7_556
V4 Cs4 4.032(11) 7_556
V4 Cs6 4.438(9) 7_556
V5 O21 1.617(9) .
V5 O7 1.929(9) .
V5 O12 1.930(9) .
V5 O3 1.976(9) .
V5 O5 1.987(10) .
V5 Cs3 4.217(7) 7_556
V6 O22 1.560(17) .
V6 O6 1.957(9) 2
V6 O6 1.957(9) .
V6 O15 1.980(11) .
V6 O15 1.980(10) 2
V6 V4 3.067(3) 2
V6 Cs2 4.25(4) 3_455
V6 Cs2 4.25(4) 4
V7 O17 1.601(10) .
V7 O10 1.915(8) .
V7 O11 1.922(8) .
V7 O14 1.973(9) .
V7 O8 1.981(9) .
V7 V3 3.001(3) 2
V7 Cs2 3.73(4) 2_655
V7 Cs7 3.896(11) 6
V7 Cs5 3.943(7) 6
V8 O20 1.610(13) .
V8 O4 1.947(9) 2
V8 O4 1.947(9) .
V8 O1 1.966(9) .
V8 O1 1.966(8) 2
V8 V1 3.093(2) 2
O4 V1 1.999(9) 2
O7 Cs3 3.203(9) 7_556
O7 Cs4 3.254(13) 7_556
O10 V3 1.926(9) 2
O10 Cs5 3.090(12) 6
O10 Cs7 3.278(16) 6
O10 Cs6 3.550(13) 6
O11 Cs2 3.15(4) 2_655
O13 Cs6 2.918(13) 6
O13 Cs5 3.337(16) 6
O13 Cs2 3.62(3) 2_655
O14 V3 2.005(9) 2
O15 V4 1.975(9) 2
O16 Cs2 3.47(3) 2_655
O16 Cs4 3.588(14) 7_556
O16 Cs3 3.595(11) 7_556
O17 Cs2 2.99(5) 2_655
O17 Cs7 3.186(15) 6
O17 Cs5 3.372(13) 6
O17 Cs6 3.645(14) 6
O18 Cs7 3.045(17) 5_556
O18 Cs5 3.44(2) 5_556
O19 Cs6 3.127(13) 7_556
O19 Cs3 3.269(12) 7_556
O19 Cs4 3.322(16) 7_556
O21 Cs3 3.747(14) 7_556
O22 Cs2 2.70(4) 4
O22 Cs2 2.70(4) 3_455
O22 Cs1 2.93(2) 3_455
O23 Cs4 3.02(2) 5_556
O23 Cs3 3.115(18) 5_556
